data_7119230
loop_
_publ_author_name
'Busschaert, Nathalie'
'Thompson, Sam'
'Hamilton, Andrew D.'

_publ_section_title
;
 An \a-helical peptidomimetic scaffold for dynamic combinatorial library
 formation.
;
_journal_issue 2
_journal_name_full 'Chemical communications (Cambridge, England)'
_journal_page_first 313
_journal_page_last 316
_journal_paper_doi 10.1039/c6cc07787k
_journal_volume 53
_journal_year 2016
_chemical_compound_source 'Nathalie Busschaert'
_chemical_formula_moiety 'C13 H15 N O5'
_chemical_formula_sum 'C13 H15 N O5'
_chemical_formula_weight 265.26
_space_group_crystal_system monoclinic
_space_group_IT_number 14
_space_group_name_Hall '-P 2yn'
_space_group_name_H-M_alt 'P 1 21/n 1'
_symmetry_space_group_name_Hall '-P 2yn'
_symmetry_space_group_name_H-M 'P 1 21/n 1'
_atom_sites_solution_hydrogens mixed
_audit_creation_method SHELXL-2014/7
_audit_update_record
;
2016-06-23 deposited with the CCDC.
2016-11-07 downloaded from the CCDC.
;
_cell_angle_alpha 90
_cell_angle_beta 112.835(3)
_cell_angle_gamma 90
_cell_formula_units_Z 8
_cell_length_a 24.202(5)
_cell_length_b 4.5207(10)
_cell_length_c 24.218(5)
_cell_measurement_reflns_used 6673
_cell_measurement_temperature 100(2)
_cell_measurement_theta_max 25.12
_cell_measurement_theta_min 2.53
_cell_volume 2442.0(9)
_computing_cell_refinement 'Bruker SAINT'
_computing_data_collection 'Bruker APEX2'
_computing_data_reduction 'Bruker SAINT'
_computing_structure_refinement 'SHELXL-2014/7 (Sheldrick, 2014)'
_computing_structure_solution 'SHELXS-97 (Sheldrick, 2008)'
_diffrn_ambient_temperature 100(2)
_diffrn_measured_fraction_theta_full 1.000
_diffrn_measured_fraction_theta_max 0.999
_diffrn_measurement_device_type 'Bruker APEX-II CCD'
_diffrn_measurement_method '\f and \w scans'
_diffrn_radiation_monochromator graphite
_diffrn_radiation_source 'sealed tube'
_diffrn_radiation_type MoK\a
_diffrn_radiation_wavelength 0.71073
_diffrn_reflns_av_R_equivalents 0.0621
_diffrn_reflns_av_unetI/netI 0.0433
_diffrn_reflns_Laue_measured_fraction_full 1.000
_diffrn_reflns_Laue_measured_fraction_max 0.999
_diffrn_reflns_limit_h_max 30
_diffrn_reflns_limit_h_min -30
_diffrn_reflns_limit_k_max 5
_diffrn_reflns_limit_k_min -5
_diffrn_reflns_limit_l_max 30
_diffrn_reflns_limit_l_min -30
_diffrn_reflns_number 32397
_diffrn_reflns_point_group_measured_fraction_full 1.000
_diffrn_reflns_point_group_measured_fraction_max 0.999
_diffrn_reflns_theta_full 25.242
_diffrn_reflns_theta_max 26.420
_diffrn_reflns_theta_min 1.521
_exptl_absorpt_coefficient_mu 0.112
_exptl_absorpt_correction_type none
_exptl_crystal_colour colorless
_exptl_crystal_density_diffrn 1.443
_exptl_crystal_description needle
_exptl_crystal_F_000 1120
_exptl_crystal_size_max 0.540
_exptl_crystal_size_mid 0.090
_exptl_crystal_size_min 0.060
_refine_diff_density_max 0.492
_refine_diff_density_min -0.242
_refine_diff_density_rms 0.066
_refine_ls_extinction_method none
_refine_ls_goodness_of_fit_ref 1.086
_refine_ls_hydrogen_treatment mixed
_refine_ls_matrix_type full
_refine_ls_number_parameters 352
_refine_ls_number_reflns 5023
_refine_ls_number_restraints 0
_refine_ls_restrained_S_all 1.086
_refine_ls_R_factor_all 0.0677
_refine_ls_R_factor_gt 0.0585
_refine_ls_shift/su_max 0.000
_refine_ls_shift/su_mean 0.000
_refine_ls_structure_factor_coef Fsqd
_refine_ls_weighting_details 'w=1/[\s^2^(Fo^2^)+(0.0807P)^2^+0.7522P] where P=(Fo^2^+2Fc^2^)/3'
_refine_ls_weighting_scheme calc
_refine_ls_wR_factor_gt 0.1376
_refine_ls_wR_factor_ref 0.1430
_reflns_Friedel_coverage 0.000
_reflns_number_gt 4406
_reflns_number_total 5023
_reflns_threshold_expression 'I > 2\s(I)'
_cod_data_source_file c6cc07787k2.cif
_cod_data_source_block shelxl
_cod_database_code 7119230
_shelx_shelxl_version_number 2014/7
_shelx_space_group_comment
;
The symmetry employed for this shelxl refinement is uniquely defined
by the following loop, which should always be used as a source of
symmetry information in preference to the above space-group names.
They are only intended as comments.
;
_shelx_estimated_absorpt_t_min 0.942
_shelx_estimated_absorpt_t_max 0.993

loop_
_space_group_symop_operation_xyz
'x, y, z'
'-x+1/2, y+1/2, -z+1/2'
'-x, -y, -z'
'x-1/2, -y-1/2, z-1/2'

loop_
_atom_site_label
_atom_site_type_symbol
_atom_site_fract_x
_atom_site_fract_y
_atom_site_fract_z
_atom_site_U_iso_or_equiv
_atom_site_adp_type
_atom_site_occupancy
_atom_site_site_symmetry_order
_atom_site_calc_flag
_atom_site_refinement_flags_posn
_atom_site_refinement_flags_adp
C1 C 0.50720(15) 0.9481(8) 0.74688(15) 0.0352(8) Uani 1 1 d . .
H1A H 0.4816 1.0071 0.7060 0.053 Uiso 1 1 calc R U
H1B H 0.4828 0.8510 0.7657 0.053 Uiso 1 1 calc R U
H1C H 0.5264 1.1236 0.7701 0.053 Uiso 1 1 calc R U
C2 C 0.55429(16) 0.7379(7) 0.74507(15) 0.0278(7) Uani 1 1 d . .
C3 C 0.58605(14) 0.4692(6) 0.67342(13) 0.0229(6) Uani 1 1 d . .
C4 C 0.64523(14) 0.4185(7) 0.71050(13) 0.0258(7) Uani 1 1 d . .
H4 H 0.6621 0.5192 0.7478 0.031 Uiso 1 1 calc R U
C5 C 0.68033(14) 0.2226(7) 0.69409(14) 0.0236(7) Uani 1 1 d . .
H5 H 0.7207 0.1883 0.7204 0.028 Uiso 1 1 calc R U
C6 C 0.65668(14) 0.0761(7) 0.63940(14) 0.0242(6) Uani 1 1 d . .
C7 C 0.59689(14) 0.1287(6) 0.60236(13) 0.0235(6) Uani 1 1 d . .
H7 H 0.5802 0.0286 0.5650 0.028 Uiso 1 1 calc R U
C8 C 0.56134(14) 0.3202(7) 0.61805(14) 0.0253(7) Uani 1 1 d . .
C9 C 0.69146(14) -0.1336(7) 0.61868(14) 0.0255(6) Uani 1 1 d . .
C10 C 0.78507(15) -0.3749(8) 0.64381(16) 0.0333(7) Uani 1 1 d . .
H10A H 0.8245 -0.3877 0.6768 0.050 Uiso 1 1 calc R U
H10B H 0.7665 -0.5713 0.6359 0.050 Uiso 1 1 calc R U
H10C H 0.7897 -0.3022 0.6077 0.050 Uiso 1 1 calc R U
C11 C 0.49649(14) 0.3527(7) 0.57768(14) 0.0265(7) Uani 1 1 d . .
H11 H 0.4878 0.2305 0.5408 0.032 Uiso 1 1 calc R U
C12 C 0.40735(15) 0.4513(8) 0.58824(16) 0.0325(7) Uani 1 1 d . .
H12A H 0.4064 0.5713 0.6221 0.039 Uiso 1 1 calc R U
H12B H 0.3696 0.3366 0.5710 0.039 Uiso 1 1 calc R U
C13 C 0.41561(14) 0.6446(7) 0.54153(15) 0.0302(7) Uani 1 1 d . .
H13A H 0.3962 0.5577 0.5010 0.036 Uiso 1 1 calc R U
H13B H 0.3994 0.8457 0.5416 0.036 Uiso 1 1 calc R U
N1 N 0.55073(12) 0.6726(6) 0.68919(12) 0.0256(6) Uani 1 1 d . .
H1N H 0.5184(16) 0.743(8) 0.6591(17) 0.026(9) Uiso 1 1 d . .
O1 O 0.59201(11) 0.6323(5) 0.79117(10) 0.0342(6) Uani 1 1 d . .
O2 O 0.67328(10) -0.2523(6) 0.57056(10) 0.0327(6) Uani 1 1 d . .
O3 O 0.74760(9) -0.1745(5) 0.65991(10) 0.0294(5) Uani 1 1 d . .
O4 O 0.45890(10) 0.2568(5) 0.60771(10) 0.0264(5) Uani 1 1 d . .
O5 O 0.48039(10) 0.6491(5) 0.56105(10) 0.0277(5) Uani 1 1 d . .
C14 C 0.24412(15) 0.9833(8) 0.50274(15) 0.0335(8) Uani 1 1 d . .
H14A H 0.2032 1.0311 0.4752 0.050 Uiso 1 1 calc R U
H14B H 0.2655 1.1660 0.5203 0.050 Uiso 1 1 calc R U
H14C H 0.2651 0.8819 0.4808 0.050 Uiso 1 1 calc R U
C15 C 0.24197(14) 0.7848(7) 0.55174(15) 0.0254(7) Uani 1 1 d . .
C16 C 0.16932(14) 0.5235(6) 0.58426(13) 0.0230(6) Uani 1 1 d . .
C17 C 0.20587(13) 0.4977(7) 0.64499(14) 0.0250(6) Uani 1 1 d . .
H17 H 0.2419 0.6092 0.6613 0.030 Uiso 1 1 calc R U
C18 C 0.18995(14) 0.3111(7) 0.68131(14) 0.0239(6) Uani 1 1 d . .
H18 H 0.2157 0.2898 0.7223 0.029 Uiso 1 1 calc R U
C19 C 0.13612(14) 0.1526(7) 0.65839(14) 0.0234(6) Uani 1 1 d . .
C20 C 0.09996(13) 0.1800(6) 0.59787(13) 0.0218(6) Uani 1 1 d . .
H20 H 0.0637 0.0702 0.5819 0.026 Uiso 1 1 calc R U
C21 C 0.11524(13) 0.3619(6) 0.56041(14) 0.0224(6) Uani 1 1 d . .
C22 C 0.11669(14) -0.0473(6) 0.69602(14) 0.0247(6) Uani 1 1 d . .
C23 C 0.14443(15) -0.2750(8) 0.79126(14) 0.0300(7) Uani 1 1 d . .
H23A H 0.1784 -0.2858 0.8300 0.045 Uiso 1 1 calc R U
H23B H 0.1094 -0.1955 0.7971 0.045 Uiso 1 1 calc R U
H23C H 0.1352 -0.4734 0.7738 0.045 Uiso 1 1 calc R U
C24 C 0.07569(13) 0.3616(6) 0.49491(14) 0.0227(6) Uani 1 1 d . .
H24 H 0.0399 0.2337 0.4879 0.027 Uiso 1 1 calc R U
C25 C 0.09111(15) 0.4297(7) 0.40709(14) 0.0295(7) Uani 1 1 d . .
H25A H 0.0770 0.3040 0.3708 0.035 Uiso 1 1 calc R U
H25B H 0.1251 0.5520 0.4074 0.035 Uiso 1 1 calc R U
C26 C 0.04096(15) 0.6212(7) 0.40965(14) 0.0294(7) Uani 1 1 d . .
H26A H 0.0401 0.8163 0.3908 0.035 Uiso 1 1 calc R U
H26B H 0.0015 0.5238 0.3898 0.035 Uiso 1 1 calc R U
N2 N 0.18422(12) 0.7152(6) 0.54579(12) 0.0234(6) Uani 1 1 d . .
H2N H 0.1524(18) 0.781(9) 0.5163(17) 0.033(10) Uiso 1 1 d . .
O6 O 0.28633(10) 0.6931(6) 0.59163(11) 0.0380(6) Uani 1 1 d . .
O7 O 0.06808(10) -0.1645(5) 0.67987(11) 0.0324(5) Uani 1 1 d . .
O8 O 0.15959(10) -0.0825(5) 0.75114(9) 0.0296(5) Uani 1 1 d . .
O9 O 0.10799(10) 0.2529(5) 0.46051(10) 0.0257(5) Uani 1 1 d . .
O10 O 0.05681(9) 0.6490(5) 0.47307(9) 0.0253(5) Uani 1 1 d . .

loop_
_atom_site_aniso_label
_atom_site_aniso_U_11
_atom_site_aniso_U_22
_atom_site_aniso_U_33
_atom_site_aniso_U_23
_atom_site_aniso_U_13
_atom_site_aniso_U_12
C1 0.0371(19) 0.040(2) 0.0274(18) 0.0009(15) 0.0118(15) 0.0115(16)
C2 0.0310(19) 0.0253(15) 0.0278(19) -0.0013(13) 0.0124(15) -0.0040(13)
C3 0.0276(15) 0.0203(14) 0.0212(14) 0.0044(11) 0.0098(12) -0.0001(12)
C4 0.0293(16) 0.0255(15) 0.0221(15) -0.0034(12) 0.0095(13) -0.0065(13)
C5 0.0212(16) 0.0227(15) 0.0257(17) 0.0021(12) 0.0077(13) -0.0001(12)
C6 0.0278(16) 0.0214(14) 0.0241(15) 0.0006(12) 0.0110(12) -0.0003(12)
C7 0.0318(16) 0.0166(14) 0.0232(15) -0.0018(12) 0.0117(13) -0.0044(12)
C8 0.0266(16) 0.0269(16) 0.0230(16) 0.0034(12) 0.0103(13) -0.0014(13)
C9 0.0253(15) 0.0250(15) 0.0265(16) 0.0007(12) 0.0103(12) -0.0052(12)
C10 0.0291(17) 0.0324(17) 0.042(2) -0.0024(15) 0.0174(15) 0.0003(14)
C11 0.0286(17) 0.0285(16) 0.0217(15) -0.0003(12) 0.0089(13) 0.0013(13)
C12 0.0254(16) 0.0318(17) 0.0390(19) -0.0007(14) 0.0110(14) 0.0016(13)
C13 0.0229(16) 0.0279(16) 0.0311(17) -0.0017(13) 0.0012(14) 0.0005(13)
N1 0.0242(14) 0.0290(14) 0.0209(13) 0.0021(11) 0.0057(11) 0.0034(11)
O1 0.0336(13) 0.0439(13) 0.0235(12) 0.0041(10) 0.0093(10) 0.0113(11)
O2 0.0277(12) 0.0441(14) 0.0264(13) -0.0075(11) 0.0108(10) -0.0013(10)
O3 0.0251(12) 0.0338(12) 0.0293(12) -0.0038(9) 0.0105(9) 0.0034(9)
O4 0.0218(12) 0.0318(11) 0.0271(13) 0.0031(9) 0.0109(9) -0.0005(9)
O5 0.0250(11) 0.0267(11) 0.0297(12) 0.0011(9) 0.0087(9) -0.0013(9)
C14 0.0266(17) 0.0333(17) 0.041(2) 0.0077(15) 0.0139(15) -0.0024(14)
C15 0.0207(17) 0.0258(16) 0.0296(18) -0.0022(13) 0.0096(14) -0.0008(12)
C16 0.0282(16) 0.0152(13) 0.0292(16) 0.0003(12) 0.0150(13) 0.0017(12)
C17 0.0193(14) 0.0267(16) 0.0291(16) -0.0055(13) 0.0092(12) 0.0012(12)
C18 0.0214(15) 0.0268(16) 0.0227(16) -0.0003(12) 0.0077(13) 0.0019(12)
C19 0.0240(15) 0.0221(15) 0.0267(15) 0.0017(12) 0.0125(13) 0.0026(12)
C20 0.0174(14) 0.0208(14) 0.0271(16) -0.0014(12) 0.0085(12) 0.0037(11)
C21 0.0198(15) 0.0196(14) 0.0299(16) -0.0011(12) 0.0120(13) 0.0007(11)
C22 0.0284(16) 0.0196(14) 0.0269(15) -0.0044(12) 0.0115(13) 0.0009(12)
C23 0.0282(17) 0.0333(17) 0.0258(17) 0.0029(13) 0.0076(13) -0.0072(13)
C24 0.0203(15) 0.0212(14) 0.0275(16) -0.0024(12) 0.0102(12) -0.0010(11)
C25 0.0344(18) 0.0290(17) 0.0266(17) 0.0018(13) 0.0133(14) 0.0015(14)
C26 0.0304(17) 0.0295(16) 0.0247(16) 0.0019(13) 0.0068(13) 0.0006(13)
N2 0.0202(13) 0.0234(13) 0.0251(14) 0.0035(10) 0.0072(11) 0.0020(10)
O6 0.0213(12) 0.0510(16) 0.0401(14) 0.0105(12) 0.0101(11) 0.0013(11)
O7 0.0281(13) 0.0374(13) 0.0303(12) 0.0052(10) 0.0096(10) -0.0064(10)
O8 0.0312(12) 0.0314(12) 0.0243(11) 0.0033(9) 0.0088(9) -0.0048(9)
O9 0.0268(13) 0.0250(11) 0.0250(12) -0.0020(9) 0.0097(9) 0.0047(9)
O10 0.0229(11) 0.0252(11) 0.0249(11) -0.0004(9) 0.0062(9) 0.0029(8)

loop_
_atom_type_symbol
_atom_type_description
_atom_type_scat_dispersion_real
_atom_type_scat_dispersion_imag
_atom_type_scat_source
C C 0.0033 0.0016 'International Tables Vol C Tables 4.2.6.8 and 6.1.1.4'
H H 0.0000 0.0000 'International Tables Vol C Tables 4.2.6.8 and 6.1.1.4'
N N 0.0061 0.0033 'International Tables Vol C Tables 4.2.6.8 and 6.1.1.4'
O O 0.0106 0.0060 'International Tables Vol C Tables 4.2.6.8 and 6.1.1.4'

loop_
_geom_angle_atom_site_label_1
_geom_angle_atom_site_label_2
_geom_angle_atom_site_label_3
_geom_angle
O1 C2 N1 123.9(3)
O1 C2 C1 121.6(3)
N1 C2 C1 114.4(3)
C4 C3 N1 121.2(3)
C4 C3 C8 119.3(3)
N1 C3 C8 119.5(3)
C3 C4 C5 121.0(3)
C4 C5 C6 120.4(3)
C5 C6 C7 118.2(3)
C5 C6 C9 123.4(3)
C7 C6 C9 118.4(3)
C8 C7 C6 122.3(3)
C7 C8 C3 119.0(3)
C7 C8 C11 119.4(3)
C3 C8 C11 121.6(3)
O2 C9 O3 122.8(3)
O2 C9 C6 125.0(3)
O3 C9 C6 112.2(3)
O5 C11 O4 105.8(2)
O5 C11 C8 112.5(3)
O4 C11 C8 110.4(2)
O4 C12 C13 104.4(3)
O5 C13 C12 101.9(2)
C2 N1 C3 127.2(3)
C9 O3 C10 116.4(2)
C11 O4 C12 106.7(2)
C11 O5 C13 102.9(2)
O6 C15 N2 123.7(3)
O6 C15 C14 123.0(3)
N2 C15 C14 113.3(3)
C17 C16 C21 119.7(3)
C17 C16 N2 121.6(3)
C21 C16 N2 118.6(3)
C18 C17 C16 120.3(3)
C17 C18 C19 120.6(3)
C20 C19 C18 118.7(3)
C20 C19 C22 118.8(3)
C18 C19 C22 122.4(3)
C21 C20 C19 121.8(3)
C20 C21 C16 118.9(3)
C20 C21 C24 118.1(3)
C16 C21 C24 122.8(3)
O7 C22 O8 123.3(3)
O7 C22 C19 124.7(3)
O8 C22 C19 112.0(3)
O10 C24 O9 105.6(2)
O10 C24 C21 112.1(2)
O9 C24 C21 110.3(2)
O9 C25 C26 103.5(2)
O10 C26 C25 102.0(2)
C15 N2 C16 125.1(3)
C22 O8 C23 115.9(2)
C24 O9 C25 107.7(2)
C24 O10 C26 103.5(2)

loop_
_geom_bond_atom_site_label_1
_geom_bond_atom_site_label_2
_geom_bond_distance
C1 C2 1.497(5)
C2 O1 1.232(4)
C2 N1 1.355(4)
C3 C4 1.383(4)
C3 N1 1.406(4)
C3 C8 1.410(4)
C4 C5 1.388(4)
C5 C6 1.390(4)
C6 C7 1.396(4)
C6 C9 1.479(4)
C7 C8 1.374(4)
C8 C11 1.500(4)
C9 O2 1.201(4)
C9 O3 1.351(4)
C10 O3 1.439(4)
C11 O5 1.410(4)
C11 O4 1.435(4)
C12 O4 1.447(4)
C12 C13 1.503(5)
C13 O5 1.451(4)
C14 C15 1.505(4)
C15 O6 1.205(4)
C15 N2 1.384(4)
C16 C17 1.396(4)
C16 C21 1.412(4)
C16 N2 1.418(4)
C17 C18 1.377(4)
C18 C19 1.399(4)
C19 C20 1.391(4)
C19 C22 1.483(4)
C20 C21 1.377(4)
C21 C24 1.501(4)
C22 O7 1.209(4)
C22 O8 1.345(4)
C23 O8 1.453(4)
C24 O10 1.411(4)
C24 O9 1.432(4)
C25 O9 1.438(4)
C25 C26 1.511(5)
C26 O10 1.437(4)

loop_
_geom_hbond_atom_site_label_D
_geom_hbond_atom_site_label_H
_geom_hbond_atom_site_label_A
_geom_hbond_distance_DH
_geom_hbond_distance_HA
_geom_hbond_distance_DA
_geom_hbond_angle_DHA
_geom_hbond_site_symmetry_A
N1 H1N O5 0.89(4) 2.23(4) 2.905(4) 132(3) .
N2 H2N O9 0.87(4) 2.53(4) 3.259(3) 141(3) 1_565
N2 H2N O10 0.87(4) 2.22(4) 2.913(3) 136(3) .
